data_4301600
loop_
_publ_author_name
'Hesham A. Habib'
'Anke Hoffmann'
'Henning A. H\"oppe'
'Gunther Steinfeld'
'Christoph Janiak'

_publ_contact_author_address
;Institut f\"ur Anorganische und Analytische Chemie
Universit\"at Freiburg
Albertstr. 21
79104 Freiburg
Germany
;
_publ_contact_author_email janiak@uni-freiburg.de
_publ_contact_author_name 'Christoph Janiak'
_publ_contact_author_phone +49-761-2036127
_publ_section_title
;
Crystal Structure Solid-State Cross Polarization Magic Angle Spinning 13C
NMR Correlation in Luminescent d10 Metal-Organic Frameworks Constructed with
the 1,2-Bis(1,2,4-triazol-4-yl)ethane Ligand
;
_journal_name_full 'Inorganic Chemistry'
_journal_page_first 2166
_journal_page_last 2180
_journal_paper_doi 10.1021/ic802069k
_journal_volume 48
_journal_year 2009
_chemical_formula_moiety 'C12 H16 Br4 N12 Zn2'
_chemical_formula_sum 'C12 H16 Br4 N12 Zn2'
_chemical_formula_weight 778.75
_chemical_name_systematic
; 
[bis{{\m2-1,2-bis(1,2,4-triazol-4-yl)ethane-\kN1:\kN1'}dibromo-
zinc(II)}] 
;
_space_group_IT_number 15
_symmetry_cell_setting monoclinic
_symmetry_space_group_name_Hall '-C 2yc'
_symmetry_space_group_name_H-M 'C 1 2/c 1'
_atom_sites_solution_hydrogens geom
_atom_sites_solution_primary direct
_atom_sites_solution_secondary difmap
_audit_creation_method SHELXL-97
_cell_angle_alpha 90.00
_cell_angle_beta 97.101(3)
_cell_angle_gamma 90.00
_cell_formula_units_Z 4
_cell_length_a 19.9430(6)
_cell_length_b 6.9223(2)
_cell_length_c 16.9212(5)
_cell_measurement_temperature 203(2)
_cell_volume 2318.08(12)
_computing_cell_refinement 'SAINT (Bruker, 2006)'
_computing_data_collection 'APEX2 (Bruker, 2006)'
_computing_data_reduction SAINT
_computing_molecular_graphics 'DIAMOND (Crystal Impact, 2006)'
_computing_structure_refinement 'SHELXL-97 (Sheldrick, 1997)'
_computing_structure_solution 'SHELXS-97 (Sheldrick, 1997)'
_diffrn_ambient_temperature 203(2)
_diffrn_measured_fraction_theta_full 0.994
_diffrn_measured_fraction_theta_max 0.994
_diffrn_measurement_device_type 'Bruker APEX II CCD area detector'
_diffrn_measurement_method '\w scans'
_diffrn_radiation_monochromator graphite
_diffrn_radiation_source 'fine-focus sealed tube'
_diffrn_radiation_type MoK\a
_diffrn_radiation_wavelength 0.71073
_diffrn_reflns_av_R_equivalents 0.0753
_diffrn_reflns_av_sigmaI/netI 0.0477
_diffrn_reflns_limit_h_max 26
_diffrn_reflns_limit_h_min -26
_diffrn_reflns_limit_k_max 9
_diffrn_reflns_limit_k_min -9
_diffrn_reflns_limit_l_max 23
_diffrn_reflns_limit_l_min -22
_diffrn_reflns_number 23706
_diffrn_reflns_theta_full 29.01
_diffrn_reflns_theta_max 29.01
_diffrn_reflns_theta_min 2.06
_exptl_absorpt_coefficient_mu 8.991
_exptl_absorpt_correction_T_max 0.7742
_exptl_absorpt_correction_T_min 0.1610
_exptl_absorpt_correction_type multi-scan
_exptl_absorpt_process_details '(<i>SADABS</i>; Sheldrick, 1996)'
_exptl_crystal_colour colorless
_exptl_crystal_density_diffrn 2.231
_exptl_crystal_density_method 'not measured'
_exptl_crystal_description plate
_exptl_crystal_F_000 1488
_exptl_crystal_size_max 0.32
_exptl_crystal_size_mid 0.18
_exptl_crystal_size_min 0.03
_refine_diff_density_max 0.647
_refine_diff_density_min -0.751
_refine_diff_density_rms 0.127
_refine_ls_extinction_method none
_refine_ls_goodness_of_fit_ref 0.999
_refine_ls_hydrogen_treatment constr
_refine_ls_matrix_type full
_refine_ls_number_parameters 136
_refine_ls_number_reflns 3081
_refine_ls_number_restraints 0
_refine_ls_restrained_S_all 0.999
_refine_ls_R_factor_all 0.0634
_refine_ls_R_factor_gt 0.0335
_refine_ls_shift/su_max 0.001
_refine_ls_shift/su_mean 0.000
_refine_ls_structure_factor_coef Fsqd
_refine_ls_weighting_details 'calc w=1/[\s^2^(Fo^2^)+(0.0242P)^2^+1.7786P] where P=(Fo^2^+2Fc^2^)/3'
_refine_ls_weighting_scheme calc
_refine_ls_wR_factor_gt 0.0573
_refine_ls_wR_factor_ref 0.0652
_reflns_number_gt 2180
_reflns_number_total 3081
_reflns_threshold_expression >2sigma(I)
_cod_data_source_file ic802069k_si_002_03.cif
_cod_data_source_block m193
_cod_depositor_comments
;
The following automatic conversions were performed:
'_symmetry_cell_setting' value 'Monoclinic' changed to 'monoclinic'
according to '/home/saulius/struct/CIF-dictionaries/cif_core.dic'
dictionary named 'cif_core.dic' version 2.4.1 from
2010-06-29.

'_exptl_absorpt_correction_type' value 'Multi-scan' changed
to 'multi-scan' according to
'/home/saulius/struct/CIF-dictionaries/cif_core.dic' dictionary named
'cif_core.dic' version 2.4.1 from 2010-06-29.

Automatic conversion script
Id: cif_fix_enum 1527 2010-12-29 10:47:43Z saulius 
;
_cod_original_sg_symbol_H-M 'C 2/c'
_cod_database_code 4301600

loop_
_symmetry_equiv_pos_as_xyz
'x, y, z'
'-x, y, -z+1/2'
'x+1/2, y+1/2, z'
'-x+1/2, y+1/2, -z+1/2'
'-x, -y, -z'
'x, -y, z-1/2'
'-x+1/2, -y+1/2, -z'
'x+1/2, -y+1/2, z-1/2'

loop_
_atom_site_label
_atom_site_type_symbol
_atom_site_fract_x
_atom_site_fract_y
_atom_site_fract_z
_atom_site_U_iso_or_equiv
_atom_site_adp_type
_atom_site_occupancy
_atom_site_symmetry_multiplicity
_atom_site_calc_flag
_atom_site_refinement_flags
_atom_site_disorder_assembly
_atom_site_disorder_group
Zn Zn 0.372686(18) 0.40241(5) 0.40703(2) 0.02141(10) Uani 1 1 d . . .
Br1 Br 0.40206(2) 0.07215(5) 0.42566(2) 0.03539(11) Uani 1 1 d . . .
Br2 Br 0.444782(17) 0.56605(5) 0.32964(2) 0.03121(10) Uani 1 1 d . . .
N1 N 0.27492(13) 0.4150(4) 0.36061(17) 0.0246(6) Uani 1 1 d . . .
N2 N 0.25825(14) 0.3843(4) 0.27946(18) 0.0293(7) Uani 1 1 d . . .
N3 N 0.16557(13) 0.4204(4) 0.33605(17) 0.0210(6) Uani 1 1 d . . .
N4 N 0.10107(13) 0.7838(4) 0.38305(17) 0.0208(6) Uani 1 1 d . . .
N5 N 0.12449(13) 0.9633(4) 0.48760(18) 0.0229(6) Uani 1 1 d . . .
N6 N 0.17180(15) 1.0049(4) 0.4357(2) 0.0313(7) Uani 1 1 d . . .
C1 C 0.21903(16) 0.4346(5) 0.3927(2) 0.0242(7) Uani 1 1 d . . .
H1 H 0.2165 0.4554 0.4471 0.029 Uiso 1 1 calc R . .
C2 C 0.19249(17) 0.3881(5) 0.2675(2) 0.0289(8) Uani 1 1 d . . .
H2 H 0.1669 0.3705 0.2175 0.035 Uiso 1 1 calc R . .
C3 C 0.09399(15) 0.4381(5) 0.3460(2) 0.0247(8) Uani 1 1 d . . .
H3A H 0.0877 0.4055 0.4010 0.030 Uiso 1 1 calc R . .
H3B H 0.0677 0.3462 0.3107 0.030 Uiso 1 1 calc R . .
C4 C 0.06824(17) 0.6402(5) 0.3274(2) 0.0292(9) Uani 1 1 d . . .
H4A H 0.0762 0.6742 0.2731 0.035 Uiso 1 1 calc R . .
H4B H 0.0194 0.6435 0.3295 0.035 Uiso 1 1 calc R . .
C5 C 0.08343(16) 0.8321(5) 0.4546(2) 0.0217(7) Uani 1 1 d . . .
H5 H 0.0469 0.7791 0.4775 0.026 Uiso 1 1 calc R . .
C6 C 0.15549(18) 0.8951(5) 0.3742(2) 0.0294(8) Uani 1 1 d . . .
H6 H 0.1786 0.8930 0.3291 0.035 Uiso 1 1 calc R . .

loop_
_atom_site_aniso_label
_atom_site_aniso_U_11
_atom_site_aniso_U_22
_atom_site_aniso_U_33
_atom_site_aniso_U_23
_atom_site_aniso_U_13
_atom_site_aniso_U_12
Zn 0.02147(18) 0.0241(2) 0.0187(2) -0.00103(18) 0.00277(15) 0.00229(16)
Br1 0.0483(2) 0.02447(19) 0.0322(2) 0.00082(17) 0.00040(18) 0.00719(16)
Br2 0.02973(18) 0.0331(2) 0.0329(2) 0.00640(18) 0.01210(16) 0.00243(15)
N1 0.0222(13) 0.0314(16) 0.0197(17) 0.0015(13) 0.0009(12) 0.0030(12)
N2 0.0229(15) 0.0457(19) 0.0194(17) -0.0056(15) 0.0032(13) -0.0003(13)
N3 0.0212(13) 0.0228(14) 0.0189(16) -0.0040(13) 0.0020(12) -0.0017(11)
N4 0.0189(14) 0.0281(15) 0.0150(16) -0.0010(12) 0.0004(12) 0.0056(11)
N5 0.0240(14) 0.0276(15) 0.0177(17) -0.0001(12) 0.0055(12) 0.0009(11)
N6 0.0374(18) 0.0333(16) 0.0255(19) -0.0055(14) 0.0134(15) -0.0062(14)
C1 0.0247(16) 0.0305(18) 0.0176(19) -0.0014(16) 0.0034(14) -0.0021(14)
C2 0.0285(18) 0.039(2) 0.019(2) -0.0030(17) 0.0024(15) 0.0018(16)
C3 0.0169(15) 0.0345(19) 0.023(2) -0.0073(17) 0.0043(14) -0.0016(14)
C4 0.0214(17) 0.044(2) 0.020(2) -0.0091(17) -0.0063(15) 0.0055(15)
C5 0.0203(16) 0.0282(18) 0.017(2) 0.0024(15) 0.0037(14) 0.0036(13)
C6 0.0335(18) 0.035(2) 0.022(2) 0.0007(18) 0.0123(16) -0.0027(16)

loop_
_atom_type_symbol
_atom_type_description
_atom_type_scat_dispersion_real
_atom_type_scat_dispersion_imag
_atom_type_scat_source
C C 0.0033 0.0016 'International Tables Vol C Tables 4.2.6.8 and 6.1.1.4'
H H 0.0000 0.0000 'International Tables Vol C Tables 4.2.6.8 and 6.1.1.4'
N N 0.0061 0.0033 'International Tables Vol C Tables 4.2.6.8 and 6.1.1.4'
Zn Zn 0.2839 1.4301 'International Tables Vol C Tables 4.2.6.8 and 6.1.1.4'
Br Br -0.2901 2.4595 'International Tables Vol C Tables 4.2.6.8 and 6.1.1.4'

loop_
_geom_angle_atom_site_label_1
_geom_angle_atom_site_label_2
_geom_angle_atom_site_label_3
_geom_angle
_geom_angle_site_symmetry_1
_geom_angle_site_symmetry_3
_geom_angle_publ_flag
N5 Zn N1 104.26(11) 7_566 . ?
N5 Zn Br2 108.65(8) 7_566 . ?
N1 Zn Br2 113.04(8) . . ?
N5 Zn Br1 110.45(8) 7_566 . ?
N1 Zn Br1 107.77(8) . . ?
Br2 Zn Br1 112.36(2) . . ?
C1 N1 N2 108.3(3) . . ?
C1 N1 Zn 132.7(3) . . ?
N2 N1 Zn 118.8(2) . . ?
C2 N2 N1 105.3(3) . . ?
C1 N3 C2 105.0(3) . . ?
C1 N3 C3 127.6(3) . . ?
C2 N3 C3 127.4(3) . . ?
C5 N4 C6 105.1(3) . . ?
C5 N4 C4 127.0(3) . . ?
C6 N4 C4 127.9(3) . . ?
C5 N5 N6 108.2(3) . . ?
C5 N5 Zn 130.7(2) . 7_566 ?
N6 N5 Zn 121.1(2) . 7_566 ?
C6 N6 N5 105.2(3) . . ?
N1 C1 N3 109.8(3) . . ?
N1 C1 H1 125.1 . . ?
N3 C1 H1 125.1 . . ?
N2 C2 N3 111.5(3) . . ?
N2 C2 H2 124.2 . . ?
N3 C2 H2 124.2 . . ?
N3 C3 C4 111.4(3) . . ?
N3 C3 H3A 109.4 . . ?
C4 C3 H3A 109.4 . . ?
N3 C3 H3B 109.4 . . ?
C4 C3 H3B 109.4 . . ?
H3A C3 H3B 108.0 . . ?
N4 C4 C3 112.4(3) . . ?
N4 C4 H4A 109.1 . . ?
C3 C4 H4A 109.1 . . ?
N4 C4 H4B 109.1 . . ?
C3 C4 H4B 109.1 . . ?
H4A C4 H4B 107.9 . . ?
N5 C5 N4 109.8(3) . . ?
N5 C5 H5 125.1 . . ?
N4 C5 H5 125.1 . . ?
N6 C6 N4 111.7(3) . . ?
N6 C6 H6 124.2 . . ?
N4 C6 H6 124.2 . . ?

loop_
_geom_bond_atom_site_label_1
_geom_bond_atom_site_label_2
_geom_bond_distance
_geom_bond_site_symmetry_2
_geom_bond_publ_flag
Zn N5 2.005(3) 7_566 ?
Zn N1 2.012(3) . ?
Zn Br2 2.3518(5) . ?
Zn Br1 2.3714(5) . ?
N1 C1 1.306(4) . ?
N1 N2 1.389(4) . ?
N2 C2 1.302(4) . ?
N3 C1 1.346(4) . ?
N3 C2 1.356(4) . ?
N3 C3 1.463(4) . ?
N4 C5 1.345(4) . ?
N4 C6 1.354(4) . ?
N4 C4 1.467(4) . ?
N5 C5 1.301(4) . ?
N5 N6 1.396(4) . ?
N5 Zn 2.005(3) 7_566 ?
N6 C6 1.297(5) . ?
C1 H1 0.9400 . ?
C2 H2 0.9400 . ?
C3 C4 1.510(5) . ?
C3 H3A 0.9800 . ?
C3 H3B 0.9800 . ?
C4 H4A 0.9800 . ?
C4 H4B 0.9800 . ?
C5 H5 0.9400 . ?
C6 H6 0.9400 . ?
